data_4080693
loop_
_publ_author_name
'Glock, Carsten'
'Younis, Fadi M.'
'Ziemann, Steffen'
'G\"orls, Helmar'
'Imhof, Wolfgang'
'Krieck, Sven'
'Westerhausen, Matthias'

_publ_section_title
;
 2,6-Diisopropylphenylamides of Potassium and Calcium: A Primary Amido
 Ligand in s-Block Metal Chemistry with an Unprecedented Catalytic
 Reactivity
;
_journal_issue 9
_journal_name_full Organometallics
_journal_page_first 2649
_journal_paper_doi 10.1021/om4001007
_journal_volume 32
_journal_year 2013
_chemical_formula_moiety 'C28 H44 K2 N2 O'
_chemical_formula_sum 'C28 H44 K2 N2 O'
_chemical_formula_weight 502.85
_space_group_IT_number 14
_symmetry_cell_setting monoclinic
_symmetry_space_group_name_Hall '-P 2ybc'
_symmetry_space_group_name_H-M 'P 1 21/c 1'
_atom_sites_solution_hydrogens geom
_atom_sites_solution_primary direct
_atom_sites_solution_secondary difmap
_audit_creation_method SHELXL-97
_cell_angle_alpha 90.00
_cell_angle_beta 100.042(1)
_cell_angle_gamma 90.00
_cell_formula_units_Z 4
_cell_length_a 13.0114(3)
_cell_length_b 11.4886(2)
_cell_length_c 19.3697(5)
_cell_measurement_reflns_used 16993
_cell_measurement_temperature 133(2)
_cell_measurement_theta_max 27.49
_cell_measurement_theta_min 2.72
_cell_volume 2851.08(11)
_computing_cell_refinement DENZO
_computing_data_collection COLLECT
_computing_data_reduction DENZO
_computing_molecular_graphics SHELXTL/PC
_computing_publication_material SHELXL-97
_computing_structure_refinement 'SHELXL-97 (Sheldrick, 2008)'
_computing_structure_solution 'SHELXS-97 (Sheldrick, 2008)'
_diffrn_ambient_temperature 133(2)
_diffrn_measured_fraction_theta_full 0.996
_diffrn_measured_fraction_theta_max 0.996
_diffrn_measurement_device_type KappaCCD
_diffrn_measurement_method 'phi- + omega-scan'
_diffrn_radiation_monochromator graphite
_diffrn_radiation_source 'fine-focus sealed tube'
_diffrn_radiation_type MoK\a
_diffrn_radiation_wavelength 0.71073
_diffrn_reflns_av_R_equivalents 0.0387
_diffrn_reflns_av_sigmaI/netI 0.0407
_diffrn_reflns_limit_h_max 16
_diffrn_reflns_limit_h_min -13
_diffrn_reflns_limit_k_max 14
_diffrn_reflns_limit_k_min -14
_diffrn_reflns_limit_l_max 25
_diffrn_reflns_limit_l_min -25
_diffrn_reflns_number 16993
_diffrn_reflns_theta_full 27.49
_diffrn_reflns_theta_max 27.49
_diffrn_reflns_theta_min 2.72
_exptl_absorpt_coefficient_mu 0.354
_exptl_absorpt_correction_type none
_exptl_crystal_colour colourless
_exptl_crystal_density_diffrn 1.171
_exptl_crystal_density_method 'not measured'
_exptl_crystal_description prism
_exptl_crystal_F_000 1088
_exptl_crystal_size_max 0.06
_exptl_crystal_size_mid 0.05
_exptl_crystal_size_min 0.04
_refine_diff_density_max 0.318
_refine_diff_density_min -0.229
_refine_diff_density_rms 0.051
_refine_ls_extinction_method none
_refine_ls_goodness_of_fit_ref 1.069
_refine_ls_hydrogen_treatment refall
_refine_ls_matrix_type full
_refine_ls_number_parameters 474
_refine_ls_number_reflns 6522
_refine_ls_number_restraints 0
_refine_ls_restrained_S_all 1.069
_refine_ls_R_factor_all 0.0612
_refine_ls_R_factor_gt 0.0449
_refine_ls_shift/su_max 0.000
_refine_ls_shift/su_mean 0.000
_refine_ls_structure_factor_coef Fsqd
_refine_ls_weighting_details 'calc w=1/[\s^2^(Fo^2^)+(0.0344P)^2^+2.2346P] where P=(Fo^2^+2Fc^2^)/3'
_refine_ls_weighting_scheme calc
_refine_ls_wR_factor_gt 0.0957
_refine_ls_wR_factor_ref 0.1041
_reflns_number_gt 5332
_reflns_number_total 6522
_reflns_threshold_expression >2sigma(I)
_cod_data_source_file om4001007_si_001.cif
_cod_data_source_block FO4501
_cod_original_sg_symbol_H-M 'P 21/c'
_cod_database_code 4080693

loop_
_symmetry_equiv_pos_as_xyz
'x, y, z'
'-x, y+1/2, -z+1/2'
'-x, -y, -z'
'x, -y-1/2, z-1/2'

loop_
_atom_site_label
_atom_site_type_symbol
_atom_site_fract_x
_atom_site_fract_y
_atom_site_fract_z
_atom_site_U_iso_or_equiv
_atom_site_adp_type
_atom_site_occupancy
_atom_site_symmetry_multiplicity
_atom_site_calc_flag
K1 K -0.13599(3) 0.02504(4) 0.06960(2) 0.02368(11) Uani 1 1 d
K2 K -0.35537(3) -0.11445(4) -0.02377(2) 0.02257(11) Uani 1 1 d
O1 O -0.22156(12) -0.20403(13) 0.09805(8) 0.0327(3) Uani 1 1 d
N1 N 0.15332(13) 0.10913(15) 0.05126(9) 0.0225(3) Uani 1 1 d
H1N1 H 0.1493(16) 0.173(2) 0.0316(11) 0.018(5) Uiso 1 1 d
N2 N -0.65626(12) -0.05754(14) -0.07618(9) 0.0212(3) Uani 1 1 d
H1N2 H -0.6566(17) -0.0056(19) -0.1070(12) 0.022(6) Uiso 1 1 d
C1 C 0.09920(13) 0.11294(16) 0.10502(9) 0.0186(4) Uani 1 1 d
C2 C 0.09816(14) 0.01171(16) 0.14883(10) 0.0194(4) Uani 1 1 d
C3 C 0.04074(15) 0.01120(18) 0.20292(10) 0.0237(4) Uani 1 1 d
H3 H 0.0393(17) -0.054(2) 0.2312(12) 0.028(6) Uiso 1 1 d
C4 C -0.01892(16) 0.10629(18) 0.21687(10) 0.0259(4) Uani 1 1 d
H4 H -0.0583(18) 0.1042(19) 0.2542(12) 0.031(6) Uiso 1 1 d
C5 C -0.01741(15) 0.20550(18) 0.17593(10) 0.0236(4) Uani 1 1 d
H5 H -0.0589(17) 0.2700(19) 0.1849(11) 0.025(6) Uiso 1 1 d
C6 C 0.03969(14) 0.21221(16) 0.12179(9) 0.0201(4) Uani 1 1 d
C7 C 0.15807(15) -0.09570(17) 0.13327(11) 0.0232(4) Uani 1 1 d
H7 H 0.2131(16) -0.0666(17) 0.1105(10) 0.016(5) Uiso 1 1 d
C8 C 0.08844(19) -0.1747(2) 0.08103(14) 0.0349(5) Uani 1 1 d
H8C H 0.0398(18) -0.2108(19) 0.1046(11) 0.024(5) Uiso 1 1 d
H8B H 0.130(2) -0.238(2) 0.0649(14) 0.049(8) Uiso 1 1 d
H8A H 0.050(2) -0.133(2) 0.0410(14) 0.045(7) Uiso 1 1 d
C9 C 0.20526(19) -0.1643(2) 0.19830(14) 0.0361(5) Uani 1 1 d
H9C H 0.249(2) -0.223(2) 0.1856(13) 0.044(7) Uiso 1 1 d
H9B H 0.1511(19) -0.205(2) 0.2213(13) 0.037(6) Uiso 1 1 d
H9A H 0.249(2) -0.115(2) 0.2331(14) 0.046(8) Uiso 1 1 d
C10 C 0.04491(15) 0.32565(17) 0.08211(10) 0.0230(4) Uani 1 1 d
H10 H 0.0458(17) 0.3108(19) 0.0319(12) 0.026(6) Uiso 1 1 d
C11 C 0.14717(19) 0.3892(2) 0.10934(14) 0.0363(5) Uani 1 1 d
H11C H 0.155(2) 0.460(2) 0.0832(14) 0.047(7) Uiso 1 1 d
H11B H 0.146(2) 0.417(2) 0.1563(14) 0.041(7) Uiso 1 1 d
H11A H 0.208(2) 0.337(2) 0.1114(13) 0.040(7) Uiso 1 1 d
C12 C -0.0473(2) 0.4079(2) 0.08328(13) 0.0369(5) Uani 1 1 d
H12A H -0.0467(19) 0.438(2) 0.1310(14) 0.038(7) Uiso 1 1 d
H12B H -0.041(2) 0.477(2) 0.0515(14) 0.048(7) Uiso 1 1 d
H12C H -0.115(2) 0.368(2) 0.0668(14) 0.046(7) Uiso 1 1 d
C13 C -0.59266(13) -0.14488(15) -0.09020(9) 0.0178(4) Uani 1 1 d
C14 C -0.57788(14) -0.24445(15) -0.04436(9) 0.0186(4) Uani 1 1 d
C15 C -0.50979(15) -0.33317(16) -0.05563(10) 0.0230(4) Uani 1 1 d
H15 H -0.5000(17) -0.400(2) -0.0226(12) 0.028(6) Uiso 1 1 d
C16 C -0.45407(16) -0.33024(17) -0.11084(11) 0.0256(4) Uani 1 1 d
H16 H -0.4099(18) -0.393(2) -0.1180(12) 0.028(6) Uiso 1 1 d
C17 C -0.46901(15) -0.23577(17) -0.15651(10) 0.0231(4) Uani 1 1 d
H17 H -0.4296(18) -0.2328(19) -0.1950(12) 0.030(6) Uiso 1 1 d
C18 C -0.53526(14) -0.14403(16) -0.14774(9) 0.0193(4) Uani 1 1 d
C19 C -0.54832(15) -0.04212(16) -0.19847(10) 0.0210(4) Uani 1 1 d
H19 H -0.5517(14) 0.0285(17) -0.1704(10) 0.012(5) Uiso 1 1 d
C20 C -0.45510(18) -0.0233(2) -0.23580(12) 0.0319(5) Uani 1 1 d
H20C H -0.4602(19) 0.049(2) -0.2615(13) 0.040(7) Uiso 1 1 d
H20B H -0.4531(19) -0.084(2) -0.2719(13) 0.037(7) Uiso 1 1 d
H20A H -0.386(2) -0.023(2) -0.2039(13) 0.036(6) Uiso 1 1 d
C21 C -0.64852(17) -0.0527(2) -0.25235(11) 0.0293(5) Uani 1 1 d
H21C H -0.7065(18) -0.0713(19) -0.2306(12) 0.028(6) Uiso 1 1 d
H21B H -0.641(2) -0.116(2) -0.2827(14) 0.045(7) Uiso 1 1 d
H21A H -0.665(2) 0.024(2) -0.2789(14) 0.045(7) Uiso 1 1 d
C22 C -0.63375(15) -0.24862(16) 0.01782(10) 0.0208(4) Uani 1 1 d
H22 H -0.6980(16) -0.2031(17) 0.0041(10) 0.018(5) Uiso 1 1 d
C23 C -0.66104(19) -0.37129(19) 0.03901(13) 0.0302(5) Uani 1 1 d
H23B H -0.598(2) -0.415(2) 0.0593(13) 0.042(7) Uiso 1 1 d
H23A H -0.7066(19) -0.366(2) 0.0758(13) 0.035(6) Uiso 1 1 d
H23C H -0.700(2) -0.415(2) -0.0030(14) 0.047(7) Uiso 1 1 d
C24 C -0.56870(18) -0.1861(2) 0.08046(11) 0.0296(5) Uani 1 1 d
H24C H -0.5079(19) -0.234(2) 0.0973(12) 0.031(6) Uiso 1 1 d
H24B H -0.605(2) -0.176(2) 0.1214(14) 0.048(7) Uiso 1 1 d
H24A H -0.545(2) -0.107(2) 0.0660(14) 0.045(7) Uiso 1 1 d
C25 C -0.1981(2) -0.1957(2) 0.17323(12) 0.0368(5) Uani 1 1 d
H25B H -0.117(2) -0.208(2) 0.1900(14) 0.054(8) Uiso 1 1 d
H25A H -0.215(2) -0.117(2) 0.1885(14) 0.051(8) Uiso 1 1 d
C26 C -0.2579(2) -0.2935(2) 0.19952(13) 0.0377(5) Uani 1 1 d
H26B H -0.226(2) -0.320(2) 0.2430(15) 0.047(7) Uiso 1 1 d
H26A H -0.332(3) -0.264(3) 0.2031(16) 0.064(9) Uiso 1 1 d
C28 C -0.2209(3) -0.3264(2) 0.08345(14) 0.0428(6) Uani 1 1 d
H28B H -0.260(2) -0.341(3) 0.0365(16) 0.058(9) Uiso 1 1 d
H28A H -0.147(3) -0.350(3) 0.0814(16) 0.066(9) Uiso 1 1 d
C30 C -0.2629(2) -0.3866(2) 0.14218(14) 0.0411(6) Uani 1 1 d
H30B H -0.333(3) -0.409(3) 0.1251(16) 0.067(10) Uiso 1 1 d
H30A H -0.223(2) -0.451(3) 0.1576(16) 0.065(9) Uiso 1 1 d

loop_
_atom_site_aniso_label
_atom_site_aniso_U_11
_atom_site_aniso_U_22
_atom_site_aniso_U_33
_atom_site_aniso_U_23
_atom_site_aniso_U_13
_atom_site_aniso_U_12
K1 0.0190(2) 0.0270(2) 0.0256(2) -0.00452(17) 0.00554(15) -0.00058(16)
K2 0.0200(2) 0.0234(2) 0.0247(2) -0.00350(16) 0.00481(15) 0.00014(15)
O1 0.0475(9) 0.0259(7) 0.0268(7) 0.0076(6) 0.0123(7) 0.0091(7)
N1 0.0267(8) 0.0196(8) 0.0236(8) 0.0025(7) 0.0113(7) 0.0021(7)
N2 0.0252(8) 0.0186(8) 0.0210(8) 0.0032(7) 0.0074(6) 0.0042(6)
C1 0.0156(8) 0.0217(9) 0.0188(9) -0.0027(7) 0.0040(7) -0.0011(7)
C2 0.0170(8) 0.0217(9) 0.0198(9) -0.0006(7) 0.0040(7) -0.0014(7)
C3 0.0251(10) 0.0252(10) 0.0223(9) 0.0027(8) 0.0084(8) -0.0004(8)
C4 0.0280(10) 0.0316(11) 0.0208(9) -0.0021(8) 0.0118(8) -0.0007(8)
C5 0.0221(9) 0.0268(10) 0.0226(9) -0.0049(8) 0.0058(7) 0.0020(8)
C6 0.0215(9) 0.0204(9) 0.0185(9) -0.0019(7) 0.0038(7) 0.0007(7)
C7 0.0201(9) 0.0225(9) 0.0299(10) 0.0037(8) 0.0125(8) 0.0026(7)
C8 0.0328(12) 0.0289(11) 0.0461(14) -0.0081(10) 0.0155(11) 0.0003(9)
C9 0.0348(12) 0.0338(12) 0.0425(13) 0.0164(11) 0.0148(11) 0.0111(10)
C10 0.0265(10) 0.0222(9) 0.0217(9) -0.0007(8) 0.0078(8) 0.0032(8)
C11 0.0386(13) 0.0253(11) 0.0446(14) 0.0005(10) 0.0061(11) -0.0081(10)
C12 0.0440(14) 0.0340(12) 0.0351(13) 0.0057(10) 0.0140(11) 0.0177(11)
C13 0.0166(8) 0.0181(9) 0.0186(9) -0.0027(7) 0.0027(7) -0.0004(7)
C14 0.0192(8) 0.0169(8) 0.0200(9) 0.0001(7) 0.0046(7) -0.0007(7)
C15 0.0265(10) 0.0166(9) 0.0265(10) 0.0008(8) 0.0067(8) 0.0021(7)
C16 0.0295(10) 0.0196(9) 0.0295(10) -0.0027(8) 0.0105(8) 0.0063(8)
C17 0.0266(10) 0.0230(9) 0.0215(9) -0.0026(8) 0.0093(8) 0.0008(8)
C18 0.0207(9) 0.0193(9) 0.0179(9) -0.0020(7) 0.0029(7) -0.0015(7)
C19 0.0237(9) 0.0210(9) 0.0186(9) -0.0009(7) 0.0048(7) -0.0020(7)
C20 0.0309(11) 0.0349(12) 0.0325(12) 0.0110(10) 0.0129(9) 0.0015(9)
C21 0.0282(11) 0.0368(12) 0.0221(10) 0.0020(9) 0.0022(8) -0.0013(9)
C22 0.0229(9) 0.0191(9) 0.0215(9) 0.0018(7) 0.0074(7) 0.0016(7)
C23 0.0345(12) 0.0255(10) 0.0338(12) 0.0054(9) 0.0146(10) -0.0016(9)
C24 0.0336(11) 0.0321(12) 0.0242(10) -0.0045(9) 0.0081(9) -0.0009(9)
C25 0.0463(14) 0.0343(13) 0.0301(12) 0.0073(10) 0.0075(10) 0.0013(11)
C26 0.0436(14) 0.0427(13) 0.0284(12) 0.0091(10) 0.0107(10) -0.0060(11)
C28 0.0694(18) 0.0256(12) 0.0376(14) 0.0039(10) 0.0214(13) 0.0110(11)
C30 0.0493(15) 0.0321(13) 0.0452(14) 0.0057(11) 0.0173(12) -0.0001(11)

loop_
_atom_type_symbol
_atom_type_description
_atom_type_scat_dispersion_real
_atom_type_scat_dispersion_imag
_atom_type_scat_source
C C 0.0033 0.0016 'International Tables Vol C Tables 4.2.6.8 and 6.1.1.4'
H H 0.0000 0.0000 'International Tables Vol C Tables 4.2.6.8 and 6.1.1.4'
N N 0.0061 0.0033 'International Tables Vol C Tables 4.2.6.8 and 6.1.1.4'
O O 0.0106 0.0060 'International Tables Vol C Tables 4.2.6.8 and 6.1.1.4'
K K 0.2009 0.2494 'International Tables Vol C Tables 4.2.6.8 and 6.1.1.4'

loop_
_geom_angle_atom_site_label_1
_geom_angle_atom_site_label_2
_geom_angle_atom_site_label_3
_geom_angle
_geom_angle_site_symmetry_1
_geom_angle_site_symmetry_3
N2 K1 N1 100.26(5) 3_455 3
N2 K1 O1 72.93(5) 3_455 .
N1 K1 O1 71.60(5) 3 .
N2 K1 C4 104.06(5) 3_455 .
N1 K1 C4 152.56(5) 3 .
O1 K1 C4 103.62(5) . .
N2 K1 C5 104.76(5) 3_455 .
N1 K1 C5 151.55(5) 3 .
O1 K1 C5 128.83(5) . .
C4 K1 C5 25.65(5) . .
N2 K1 C3 123.47(5) 3_455 .
N1 K1 C3 127.11(5) 3 .
O1 K1 C3 92.71(5) . .
C4 K1 C3 25.64(5) . .
C5 K1 C3 44.64(5) . .
N2 K1 C2 148.57(5) 3_455 .
N1 K1 C2 108.14(5) 3 .
O1 K1 C2 103.25(5) . .
C4 K1 C2 45.51(5) . .
C5 K1 C2 52.52(5) . .
C3 K1 C2 25.41(5) . .
N2 K1 C6 123.50(5) 3_455 .
N1 K1 C6 126.33(5) 3 .
O1 K1 C6 145.14(5) . .
C4 K1 C6 45.49(5) . .
C5 K1 C6 25.44(5) . .
C3 K1 C6 52.43(5) . .
C2 K1 C6 45.54(5) . .
N2 K1 C1 149.54(5) 3_455 .
N1 K1 C1 106.94(5) 3 .
O1 K1 C1 128.59(5) . .
C4 K1 C1 54.01(5) . .
C5 K1 C1 45.83(5) . .
C3 K1 C1 45.70(5) . .
C2 K1 C1 26.24(5) . .
C6 K1 C1 26.32(4) . .
N2 K1 C25 74.86(6) 3_455 .
N1 K1 C25 95.19(6) 3 .
O1 K1 C25 24.72(5) . .
C4 K1 C25 79.26(6) . .
C5 K1 C25 104.17(6) . .
C3 K1 C25 72.21(6) . .
C2 K1 C25 89.18(6) . .
C6 K1 C25 123.16(6) . .
C1 K1 C25 115.22(6) . .
N2 K1 K2 50.63(3) 3_455 .
N1 K1 K2 50.95(3) 3 .
O1 K1 K2 52.08(3) . .
C4 K1 K2 146.35(4) . .
C5 K1 K2 155.36(4) . .
C3 K1 K2 144.70(4) . .
C2 K1 K2 149.26(4) . .
C6 K1 K2 162.71(4) . .
C1 K1 K2 157.85(4) . .
C25 K1 K2 73.01(4) . .
N2 K1 C8 106.67(5) 3_455 3
N1 K1 C8 64.81(5) 3 3
O1 K1 C8 135.67(5) . 3
C4 K1 C8 118.66(6) . 3
C5 K1 C8 94.81(5) . 3
C3 K1 C8 119.60(6) . 3
C2 K1 C8 97.56(5) . 3
C6 K1 C8 73.33(5) . 3
C1 K1 C8 73.93(5) . 3
C25 K1 C8 159.99(6) . 3
K2 K1 C8 92.33(4) . 3
N2 K2 N1 100.46(5) 3_455 3
N2 K2 O1 74.21(5) 3_455 .
N1 K2 O1 72.90(5) 3 .
N2 K2 C18 124.85(5) 3_455 .
N1 K2 C18 118.16(5) 3 .
O1 K2 C18 151.12(5) . .
N2 K2 C17 151.05(5) 3_455 .
N1 K2 C17 100.58(5) 3 .
O1 K2 C17 131.38(5) . .
C18 K2 C17 26.21(5) . .
N2 K2 C16 155.62(5) 3_455 .
N1 K2 C16 103.10(5) 3 .
O1 K2 C16 106.92(5) . .
C18 K2 C16 46.20(5) . .
C17 K2 C16 25.86(5) . .
N2 K2 C13 107.27(5) 3_455 .
N1 K2 C13 144.94(5) 3 .
O1 K2 C13 135.01(5) . .
C18 K2 C13 26.85(5) . .
C17 K2 C13 46.57(5) . .
C16 K2 C13 54.11(5) . .
N2 K2 C15 130.79(5) 3_455 .
N1 K2 C15 124.27(5) 3 .
O1 K2 C15 98.46(5) . .
C18 K2 C15 52.82(5) . .
C17 K2 C15 44.69(5) . .
C16 K2 C15 25.31(5) . .
C13 K2 C15 45.45(5) . .
N2 K2 C14 110.99(5) 3_455 .
N1 K2 C14 148.06(5) 3 .
O1 K2 C14 109.82(5) . .
C18 K2 C14 45.93(5) . .
C17 K2 C14 52.70(5) . .
C16 K2 C14 45.05(5) . .
C13 K2 C14 26.10(5) . .
C15 K2 C14 25.01(5) . .
N2 K2 C28 97.04(6) 3_455 .
N1 K2 C28 74.59(6) 3 .
O1 K2 C28 23.82(5) . .
C18 K2 C28 128.87(6) . .
C17 K2 C28 107.57(6) . .
C16 K2 C28 83.33(6) . .
C13 K2 C28 121.51(6) . .
C15 K2 C28 78.41(6) . .
C14 K2 C28 95.59(6) . .
N2 K2 K1 50.67(3) 3_455 .
N1 K2 K1 51.12(4) 3 .
O1 K2 K1 54.14(3) . .
C18 K2 K1 154.19(4) . .
C17 K2 K1 150.90(4) . .
C16 K2 K1 149.37(4) . .
C13 K2 K1 156.51(4) . .
C15 K2 K1 152.50(4) . .
C14 K2 K1 155.97(4) . .
C28 K2 K1 74.37(5) . .
N2 K2 K2 54.67(3) 3_455 3_455
N1 K2 K2 145.54(4) 3 3_455
O1 K2 K2 114.94(3) . 3_455
C18 K2 K2 72.22(4) . 3_455
C17 K2 K2 97.47(4) . 3_455
C16 K2 K2 105.89(4) . 3_455
C13 K2 K2 52.78(3) . 3_455
C15 K2 K2 88.87(4) . 3_455
C14 K2 K2 63.94(3) . 3_455
C28 K2 K2 126.79(5) . 3_455
K1 K2 K2 104.256(15) . 3_455
N2 K2 H28B 112.2(6) 3_455 .
N1 K2 H28B 75.8(5) 3 .
O1 K2 H28B 39.3(6) . .
C18 K2 H28B 114.3(6) . .
C17 K2 H28B 92.1(6) . .
C16 K2 H28B 68.3(6) . .
C13 K2 H28B 111.6(6) . .
C15 K2 H28B 66.5(6) . .
C14 K2 H28B 87.0(6) . .
C28 K2 H28B 15.5(6) . .
K1 K2 H28B 87.3(6) . .
K2 K2 H28B 132.7(6) 3_455 .
C28 O1 C25 104.91(17) . .
C28 O1 K2 102.31(14) . .
C25 O1 K2 143.16(13) . .
C28 O1 K1 145.39(14) . .
C25 O1 K1 96.30(12) . .
K2 O1 K1 73.78(3) . .
C1 N1 K2 141.61(13) . 3
C1 N1 K1 133.49(12) . 3
K2 N1 K1 77.92(4) 3 3
C1 N1 H1N1 109.2(15) . .
K2 N1 H1N1 83.0(15) 3 .
K1 N1 H1N1 96.5(15) 3 .
C13 N2 K2 135.28(12) . 3_455
C13 N2 K1 138.32(12) . 3_455
K2 N2 K1 78.70(4) 3_455 3_455
C13 N2 H1N2 108.0(15) . .
K2 N2 H1N2 89.0(15) 3_455 .
K1 N2 H1N2 93.0(15) 3_455 .
N1 C1 C2 119.06(16) . .
N1 C1 C6 124.60(17) . .
C2 C1 C6 116.33(16) . .
N1 C1 K1 115.66(12) . .
C2 C1 K1 76.31(10) . .
C6 C1 K1 76.49(10) . .
C3 C2 C1 120.61(17) . .
C3 C2 C7 120.59(17) . .
C1 C2 C7 118.77(16) . .
C3 C2 K1 76.54(11) . .
C1 C2 K1 77.45(10) . .
C7 C2 K1 115.28(12) . .
C2 C3 C4 122.28(18) . .
C2 C3 K1 78.06(11) . .
C4 C3 K1 76.56(12) . .
C2 C3 H3 121.0(14) . .
C4 C3 H3 116.7(14) . .
K1 C3 H3 115.8(14) . .
C5 C4 C3 117.92(18) . .
C5 C4 K1 77.17(11) . .
C3 C4 K1 77.80(12) . .
C5 C4 H4 120.9(14) . .
C3 C4 H4 121.1(14) . .
K1 C4 H4 116.2(14) . .
C4 C5 C6 122.59(18) . .
C4 C5 K1 77.18(12) . .
C6 C5 K1 78.89(11) . .
C4 C5 H5 118.0(13) . .
C6 C5 H5 119.4(13) . .
K1 C5 H5 113.9(13) . .
C5 C6 C1 120.22(17) . .
C5 C6 C10 120.41(17) . .
C1 C6 C10 119.29(16) . .
C5 C6 K1 75.66(11) . .
C1 C6 K1 77.19(10) . .
C10 C6 K1 120.87(12) . .
C2 C7 C9 113.81(18) . .
C2 C7 C8 110.35(16) . .
C9 C7 C8 110.30(19) . .
C2 C7 H7 104.9(12) . .
C9 C7 H7 109.5(12) . .
C8 C7 H7 107.7(12) . .
C7 C8 K1 95.09(13) . 3
C7 C8 H8C 108.1(13) . .
K1 C8 H8C 147.9(13) 3 .
C7 C8 H8B 110.5(16) . .
K1 C8 H8B 85.1(16) 3 .
H8C C8 H8B 106(2) . .
C7 C8 H8A 113.1(15) . .
K1 C8 H8A 40.6(15) 3 .
H8C C8 H8A 108(2) . .
H8B C8 H8A 110(2) . .
C7 C9 H9C 109.2(16) . .
C7 C9 H9B 113.1(14) . .
H9C C9 H9B 106(2) . .
C7 C9 H9A 111.9(15) . .
H9C C9 H9A 106(2) . .
H9B C9 H9A 109(2) . .
C6 C10 C11 110.35(17) . .
C6 C10 C12 114.68(17) . .
C11 C10 C12 109.72(19) . .
C6 C10 H10 111.0(13) . .
C11 C10 H10 105.2(13) . .
C12 C10 H10 105.4(13) . .
C10 C11 H11C 112.6(16) . .
C10 C11 H11B 109.0(15) . .
H11C C11 H11B 104(2) . .
C10 C11 H11A 111.4(15) . .
H11C C11 H11A 112(2) . .
H11B C11 H11A 108(2) . .
C10 C12 H12A 110.5(14) . .
C10 C12 H12B 109.2(15) . .
H12A C12 H12B 108(2) . .
C10 C12 H12C 111.4(15) . .
H12A C12 H12C 109(2) . .
H12B C12 H12C 109(2) . .
N2 C13 C14 118.96(16) . .
N2 C13 C18 124.33(16) . .
C14 C13 C18 116.70(16) . .
N2 C13 K2 115.11(11) . .
C14 C13 K2 79.65(10) . .
C18 C13 K2 73.32(10) . .
C15 C14 C13 120.33(17) . .
C15 C14 C22 120.60(16) . .
C13 C14 C22 119.02(16) . .
C15 C14 K2 77.06(11) . .
C13 C14 K2 74.25(10) . .
C22 C14 K2 117.57(11) . .
C14 C15 C16 122.22(18) . .
C14 C15 K2 77.93(11) . .
C16 C15 K2 74.72(11) . .
C14 C15 H15 118.4(13) . .
C16 C15 H15 119.3(13) . .
K2 C15 H15 118.2(13) . .
C17 C16 C15 118.22(18) . .
C17 C16 K2 74.03(11) . .
C15 C16 K2 79.97(11) . .
C17 C16 H16 121.4(14) . .
C15 C16 H16 120.3(14) . .
K2 C16 H16 118.4(14) . .
C18 C17 C16 122.28(18) . .
C18 C17 K2 76.80(11) . .
C16 C17 K2 80.11(12) . .
C18 C17 H17 119.1(13) . .
C16 C17 H17 118.6(13) . .
K2 C17 H17 112.6(13) . .
C17 C18 C13 120.24(17) . .
C17 C18 C19 120.46(17) . .
C13 C18 C19 119.31(16) . .
C17 C18 K2 76.99(11) . .
C13 C18 K2 79.83(10) . .
C19 C18 K2 113.91(11) . .
C18 C19 C21 111.54(16) . .
C18 C19 C20 113.93(16) . .
C21 C19 C20 109.92(17) . .
C18 C19 H19 106.8(11) . .
C21 C19 H19 109.2(11) . .
C20 C19 H19 105.1(11) . .
C19 C20 H20C 112.0(15) . .
C19 C20 H20B 110.8(14) . .
H20C C20 H20B 105(2) . .
C19 C20 H20A 114.0(14) . .
H20C C20 H20A 107(2) . .
H20B C20 H20A 108(2) . .
C19 C21 H21C 111.4(13) . .
C19 C21 H21B 108.5(16) . .
H21C C21 H21B 106(2) . .
C19 C21 H21A 110.6(15) . .
H21C C21 H21A 108(2) . .
H21B C21 H21A 113(2) . .
C14 C22 C23 114.20(16) . .
C14 C22 C24 109.87(16) . .
C23 C22 C24 110.02(17) . .
C14 C22 H22 105.8(12) . .
C23 C22 H22 109.7(12) . .
C24 C22 H22 106.9(12) . .
C22 C23 H23B 111.3(15) . .
C22 C23 H23A 109.4(13) . .
H23B C23 H23A 107(2) . .
C22 C23 H23C 110.1(15) . .
H23B C23 H23C 110(2) . .
H23A C23 H23C 109(2) . .
C22 C24 H24C 107.7(13) . .
C22 C24 H24B 114.1(15) . .
H24C C24 H24B 106(2) . .
C22 C24 H24A 110.7(15) . .
H24C C24 H24A 110(2) . .
H24B C24 H24A 109(2) . .
O1 C25 C26 105.21(19) . .
O1 C25 K1 58.98(10) . .
C26 C25 K1 160.39(17) . .
O1 C25 H25B 109.1(15) . .
C26 C25 H25B 110.0(15) . .
K1 C25 H25B 87.4(15) . .
O1 C25 H25A 110.3(16) . .
C26 C25 H25A 115.4(16) . .
K1 C25 H25A 65.4(16) . .
H25B C25 H25A 107(2) . .
C25 C26 C30 103.6(2) . .
C25 C26 H26B 112.0(17) . .
C30 C26 H26B 112.7(17) . .
C25 C26 H26A 108.7(17) . .
C30 C26 H26A 110.7(17) . .
H26B C26 H26A 109(2) . .
O1 C28 C30 106.54(19) . .
O1 C28 K2 53.87(11) . .
C30 C28 K2 124.08(18) . .
O1 C28 H28B 109.6(17) . .
C30 C28 H28B 115.0(18) . .
K2 C28 H28B 55.9(17) . .
O1 C28 H28A 107.9(18) . .
C30 C28 H28A 112.4(18) . .
K2 C28 H28A 123.4(18) . .
H28B C28 H28A 105(2) . .
C28 C30 C26 104.5(2) . .
C28 C30 H30B 108.1(19) . .
C26 C30 H30B 111(2) . .
C28 C30 H30A 111(2) . .
C26 C30 H30A 112(2) . .
H30B C30 H30A 111(3) . .

loop_
_geom_bond_atom_site_label_1
_geom_bond_atom_site_label_2
_geom_bond_distance
_geom_bond_site_symmetry_2
K1 N2 2.7536(16) 3_455
K1 N1 2.7791(17) 3
K1 O1 2.9467(15) .
K1 C4 3.133(2) .
K1 C5 3.133(2) .
K1 C3 3.148(2) .
K1 C2 3.1670(18) .
K1 C6 3.1726(19) .
K1 C1 3.1817(18) .
K1 C25 3.418(2) .
K1 K2 3.4909(6) .
K1 C8 3.533(3) 3
K2 N2 2.7519(16) 3_455
K2 N1 2.7725(16) 3
K2 O1 2.8680(15) .
K2 C18 3.0659(18) .
K2 C17 3.068(2) .
K2 C16 3.144(2) .
K2 C13 3.1503(17) .
K2 C15 3.209(2) .
K2 C14 3.2201(18) .
K2 C28 3.469(3) .
K2 K2 4.8101(8) 3_455
K2 H28B 3.03(3) .
O1 C28 1.434(3) .
O1 C25 1.438(3) .
N1 C1 1.356(2) .
N1 K2 2.7725(16) 3
N1 K1 2.7791(17) 3
N1 H1N1 0.82(2) .
N2 C13 1.358(2) .
N2 K2 2.7519(16) 3_455
N2 K1 2.7536(16) 3_455
N2 H1N2 0.84(2) .
C1 C2 1.441(3) .
C1 C6 1.447(2) .
C2 C3 1.389(3) .
C2 C7 1.518(3) .
C3 C4 1.394(3) .
C3 H3 0.93(2) .
C4 C5 1.391(3) .
C4 H4 0.96(2) .
C5 C6 1.389(3) .
C5 H5 0.95(2) .
C6 C10 1.521(3) .
C7 C9 1.521(3) .
C7 C8 1.532(3) .
C7 H7 0.96(2) .
C8 K1 3.533(3) 3
C8 H8C 0.94(2) .
C8 H8B 1.00(3) .
C8 H8A 0.97(3) .
C9 H9C 0.94(3) .
C9 H9B 1.01(3) .
C9 H9A 0.98(3) .
C10 C11 1.529(3) .
C10 C12 1.531(3) .
C10 H10 0.99(2) .
C11 H11C 0.98(3) .
C11 H11B 0.97(3) .
C11 H11A 0.99(3) .
C12 H12A 0.98(3) .
C12 H12B 1.01(3) .
C12 H12C 0.99(3) .
C13 C14 1.440(2) .
C13 C18 1.446(2) .
C14 C15 1.392(3) .
C14 C22 1.512(2) .
C15 C16 1.393(3) .
C15 H15 0.99(2) .
C16 C17 1.392(3) .
C16 H16 0.95(2) .
C17 C18 1.391(3) .
C17 H17 0.98(2) .
C18 C19 1.519(3) .
C19 C21 1.526(3) .
C19 C20 1.532(3) .
C19 H19 0.982(19) .
C20 H20C 0.97(3) .
C20 H20B 0.99(3) .
C20 H20A 0.99(3) .
C21 H21C 0.95(2) .
C21 H21B 0.95(3) .
C21 H21A 1.02(3) .
C22 C23 1.527(3) .
C22 C24 1.532(3) .
C22 H22 0.98(2) .
C23 H23B 0.99(3) .
C23 H23A 1.00(2) .
C23 H23C 1.01(3) .
C24 H24C 0.97(2) .
C24 H24B 1.00(3) .
C24 H24A 1.01(3) .
C25 C26 1.504(3) .
C25 H25B 1.06(3) .
C25 H25A 0.98(3) .
C26 C30 1.535(4) .
C26 H26B 0.92(3) .
C26 H26A 1.04(3) .
C28 C30 1.513(3) .
C28 H28B 0.98(3) .
C28 H28A 1.00(3) .
C30 H30B 0.95(3) .
C30 H30A 0.92(3) .
